data_7152759
loop_
_publ_author_name
'Ahadi, Somayeh'
'Zolghadr, Mahdi'
'Khavasi, Hamid Reza'
'Bazgir, Ayoob'

_publ_section_title
;
 A diastereoselective synthesis of pyrano fused coumarins via
 organocatalytic three-component reaction.
;
_journal_issue 2
_journal_name_full 'Organic &amp; biomolecular chemistry'
_journal_page_first 279
_journal_page_last 286
_journal_paper_doi 10.1039/c2ob26203g
_journal_volume 11
_journal_year 2013
_chemical_formula_sum 'C31 H22 O7 S'
_chemical_formula_weight 538.56
_chemical_name_systematic
;
?
;
_space_group_IT_number 2
_symmetry_cell_setting triclinic
_symmetry_space_group_name_Hall '-P 1'
_symmetry_space_group_name_H-M 'P -1'
_atom_sites_solution_hydrogens geom
_atom_sites_solution_primary direct
_atom_sites_solution_secondary difmap
_audit_creation_method SHELXL-97
_cell_angle_alpha 107.753(19)
_cell_angle_beta 101.40(2)
_cell_angle_gamma 110.87(2)
_cell_formula_units_Z 2
_cell_length_a 10.399(3)
_cell_length_b 11.235(3)
_cell_length_c 13.089(3)
_cell_measurement_reflns_used 10698
_cell_measurement_temperature 298(2)
_cell_measurement_theta_max 26.00
_cell_measurement_theta_min 1.74
_cell_volume 1277.7(7)
_computing_cell_refinement 'X-Area (Stoe & Cie GmbH, 2005)'
_computing_data_collection 'X-Area (Stoe & Cie GmbH, 2005)'
_computing_data_reduction 'X-Area (Stoe & Cie GmbH, 2005)'
_computing_molecular_graphics 'ORTEP-3 for Windows (Farrugia, 1997)'
_computing_publication_material 'WinGX (Farrugia, 1999)'
_computing_structure_refinement 'SHELXL-97 (Sheldrick, 2008)'
_computing_structure_solution 'SHELXS-97 (Sheldrick, 2008)'
_diffrn_ambient_temperature 298(2)
_diffrn_detector_area_resol_mean '0.15 mm'
_diffrn_measured_fraction_theta_full 0.997
_diffrn_measured_fraction_theta_max 0.997
_diffrn_measurement_device_type 'STOE IPDS II'
_diffrn_measurement_method 'rotation method'
_diffrn_radiation_monochromator graphite
_diffrn_radiation_source 'fine-focus sealed tube'
_diffrn_radiation_type MoK\a
_diffrn_radiation_wavelength 0.71073
_diffrn_reflns_av_R_equivalents 0.2135
_diffrn_reflns_av_sigmaI/netI 0.2373
_diffrn_reflns_limit_h_max 12
_diffrn_reflns_limit_h_min -12
_diffrn_reflns_limit_k_max 13
_diffrn_reflns_limit_k_min -13
_diffrn_reflns_limit_l_max 15
_diffrn_reflns_limit_l_min -16
_diffrn_reflns_number 10698
_diffrn_reflns_theta_full 26.00
_diffrn_reflns_theta_max 26.00
_diffrn_reflns_theta_min 1.74
_exptl_absorpt_coefficient_mu 0.177
_exptl_absorpt_correction_T_max 0.980
_exptl_absorpt_correction_T_min 0.968
_exptl_absorpt_correction_type numerical
_exptl_absorpt_process_details 'shape of crystal determined optically'
_exptl_crystal_colour Yellow
_exptl_crystal_density_diffrn 1.400
_exptl_crystal_density_method 'not measured'
_exptl_crystal_description Block
_exptl_crystal_F_000 560
_exptl_crystal_size_max 0.20
_exptl_crystal_size_mid 0.16
_exptl_crystal_size_min 0.15
_refine_diff_density_max 0.464
_refine_diff_density_min -0.369
_refine_diff_density_rms 0.091
_refine_ls_extinction_method none
_refine_ls_goodness_of_fit_ref 1.006
_refine_ls_hydrogen_treatment constr
_refine_ls_matrix_type full
_refine_ls_number_parameters 356
_refine_ls_number_reflns 5003
_refine_ls_number_restraints 0
_refine_ls_restrained_S_all 1.006
_refine_ls_R_factor_all 0.2709
_refine_ls_R_factor_gt 0.1168
_refine_ls_shift/su_max 0.029
_refine_ls_shift/su_mean 0.002
_refine_ls_structure_factor_coef Fsqd
_refine_ls_weighting_details 'calc w=1/[\s^2^(Fo^2^)+(0.1000P)^2^+0.0000P] where P=(Fo^2^+2Fc^2^)/3'
_refine_ls_weighting_scheme calc
_refine_ls_wR_factor_gt 0.2262
_refine_ls_wR_factor_ref 0.2969
_reflns_number_gt 1737
_reflns_number_total 5003
_reflns_threshold_expression >2sigma(I)
_cod_data_source_file c2ob26203g.txt
_cod_data_source_block d:\solution\626\kh626-abs1
_cod_depositor_comments
;
The following automatic conversions were performed:

'_symmetry_cell_setting' value 'Triclinic' changed to 'triclinic'
according to /home/saulius/struct/CIF-dictionaries/cif_core.dic
dictionary named 'cif_core.dic' version 2.4.2 from 2011-04-26.

Automatic conversion script
Id: cif_fix_values 1891 2012-01-12 08:04:46Z andrius 
;
_cod_original_cell_volume 1277.6(6)
_cod_original_sg_symbol_H-M P-1
_cod_original_formula_sum 'C31 H22 O7 S1'
_cod_database_code 7152759

loop_
_symmetry_equiv_pos_as_xyz
'x, y, z'
'-x, -y, -z'

loop_
_atom_site_label
_atom_site_type_symbol
_atom_site_fract_x
_atom_site_fract_y
_atom_site_fract_z
_atom_site_U_iso_or_equiv
_atom_site_adp_type
_atom_site_occupancy
_atom_site_symmetry_multiplicity
_atom_site_calc_flag
_atom_site_refinement_flags
C1 C 0.0161(10) 0.8799(8) 0.0789(7) 0.042(2) Uani 1 1 d .
C11 C 0.3738(9) 1.3932(8) 0.3414(7) 0.042(2) Uani 1 1 d .
C7 C 0.2661(10) 1.0215(8) 0.2137(7) 0.047(2) Uani 1 1 d .
C9 C 0.0885(9) 1.1139(8) 0.2125(7) 0.041(2) Uani 1 1 d .
O4 O 0.2535(6) 1.4781(5) 0.4688(5) 0.0425(14) Uani 1 1 d .
C22 C 0.1502(10) 1.3677(9) 0.5785(7) 0.048(2) Uani 1 1 d .
O5 O 0.1696(7) 1.1600(6) 0.5756(5) 0.0620(18) Uani 1 1 d .
C8 C 0.2286(8) 1.1274(7) 0.2595(6) 0.0344(17) Uani 1 1 d .
O1 O -0.0191(6) 0.9875(5) 0.1231(5) 0.0503(15) Uani 1 1 d .
C13 C 0.5052(9) 1.3279(8) 0.2108(7) 0.046(2) Uani 1 1 d .
H13 H 0.4901 1.2481 0.2242 0.055 Uiso 1 1 calc R
O2 O 0.4001(6) 1.0389(6) 0.2571(5) 0.0519(16) Uani 1 1 d .
H33 H 0.424(8) 0.972(7) 0.237(6) 0.03(2) Uiso 1 1 d .
C10 C 0.3336(9) 1.2588(7) 0.3633(6) 0.0399(19) Uani 1 1 d .
H10 H 0.4244 1.2508 0.3873 0.048 Uiso 1 1 calc R
C5 C 0.1757(11) 0.7738(8) 0.0661(7) 0.055(2) Uani 1 1 d .
H5 H 0.2682 0.7778 0.0890 0.065 Uiso 1 1 calc R
C17 C 0.4779(8) 1.5409(8) 0.2458(7) 0.0394(19) Uani 1 1 d .
C15 C 0.6041(11) 1.4772(10) 0.1155(8) 0.062(3) Uani 1 1 d .
H15 H 0.6537 1.4962 0.0662 0.075 Uiso 1 1 calc R
C14 C 0.5784(11) 1.3552(9) 0.1365(8) 0.061(3) Uani 1 1 d .
H14 H 0.6110 1.2928 0.0999 0.073 Uiso 1 1 calc R
C12 C 0.4545(8) 1.4189(8) 0.2650(7) 0.0378(19) Uani 1 1 d .
C26 C 0.0374(12) 1.2380(11) 0.6799(8) 0.069(3) Uani 1 1 d .
H26 H 0.0214 1.1646 0.7024 0.083 Uiso 1 1 calc R
C4 C 0.0618(13) 0.6548(9) -0.0197(8) 0.067(3) Uani 1 1 d .
H4 H 0.0774 0.5774 -0.0523 0.080 Uiso 1 1 calc R
C21 C 0.2320(11) 1.3712(8) 0.4998(7) 0.054(2) Uani 1 1 d .
O3 O 0.0438(7) 1.1998(6) 0.2462(5) 0.0551(16) Uani 1 1 d .
C6 C 0.1524(9) 0.8906(7) 0.1197(7) 0.0403(19) Uani 1 1 d .
C16 C 0.5530(11) 1.5657(10) 0.1708(8) 0.060(3) Uani 1 1 d .
H16 H 0.5690 1.6459 0.1579 0.073 Uiso 1 1 calc R
C18 C 0.4329(10) 1.6366(8) 0.3023(7) 0.050(2) Uani 1 1 d .
H18 H 0.4532 1.7179 0.2905 0.060 Uiso 1 1 calc R
C23 C 0.0954(11) 1.4628(10) 0.6169(8) 0.056(2) Uani 1 1 d .
H23 H 0.1138 1.5376 0.5959 0.068 Uiso 1 1 calc R
C24 C 0.0148(12) 1.4442(12) 0.6855(9) 0.076(3) Uani 1 1 d .
H24 H -0.0188 1.5098 0.7127 0.091 Uiso 1 1 calc R
C3 C -0.0705(13) 0.6477(9) -0.0574(9) 0.069(3) Uani 1 1 d .
H3 H -0.1446 0.5677 -0.1183 0.083 Uiso 1 1 calc R
O6 O 0.2846(8) 1.0701(6) 0.4729(5) 0.0634(18) Uani 1 1 d .
C20 C 0.3270(9) 1.4887(8) 0.3948(7) 0.042(2) Uani 1 1 d .
C27 C 0.1169(11) 1.2557(9) 0.6102(7) 0.055(2) Uani 1 1 d .
C19 C 0.3586(9) 1.6120(8) 0.3755(7) 0.044(2) Uani 1 1 d .
H19 H 0.3288 1.6768 0.4126 0.052 Uiso 1 1 calc R
C29 C 0.2753(8) 1.2693(8) 0.4569(6) 0.0371(18) Uani 1 1 d .
C28 C 0.2457(11) 1.1598(9) 0.4999(7) 0.051(2) Uani 1 1 d .
C2 C -0.0978(11) 0.7581(10) -0.0066(8) 0.066(3) Uani 1 1 d .
H2 H -0.1917 0.7512 -0.0294 0.079 Uiso 1 1 calc R
C25 C -0.0203(12) 1.3323(13) 0.7174(9) 0.080(3) Uani 1 1 d .
H25 H -0.0796 1.3204 0.7617 0.097 Uiso 1 1 calc R
S1 S -0.3140(3) 0.9650(3) 0.2127(3) 0.0651(8) Uani 1 1 d .
O7 O -0.4740(7) 0.8835(6) 0.1914(6) 0.071(2) Uani 1 1 d .
C31 C -0.3065(13) 1.0547(12) 0.1226(10) 0.084(3) Uani 1 1 d .
H31A H -0.3522 1.1151 0.1413 0.101 Uiso 1 1 calc R
H31B H -0.3572 0.9884 0.0444 0.101 Uiso 1 1 calc R
H31C H -0.2061 1.1092 0.1331 0.101 Uiso 1 1 calc R
C30 C -0.2386(15) 1.1123(12) 0.3457(10) 0.096(4) Uani 1 1 d .
H30A H -0.2508 1.0812 0.4054 0.115 Uiso 1 1 calc R
H30B H -0.2882 1.1693 0.3422 0.115 Uiso 1 1 calc R
H30C H -0.1362 1.1658 0.3612 0.115 Uiso 1 1 calc R

loop_
_atom_site_aniso_label
_atom_site_aniso_U_11
_atom_site_aniso_U_22
_atom_site_aniso_U_33
_atom_site_aniso_U_23
_atom_site_aniso_U_13
_atom_site_aniso_U_12
C1 0.047(5) 0.044(5) 0.032(5) 0.014(4) 0.022(4) 0.013(4)
C11 0.044(5) 0.041(4) 0.034(5) 0.016(4) 0.006(4) 0.014(4)
C7 0.047(6) 0.034(4) 0.050(5) 0.020(4) 0.005(5) 0.011(4)
C9 0.043(5) 0.043(5) 0.038(5) 0.023(4) 0.018(4) 0.013(4)
O4 0.044(3) 0.042(3) 0.050(4) 0.025(3) 0.029(3) 0.015(3)
C22 0.042(5) 0.048(5) 0.029(5) 0.009(4) 0.002(4) 0.005(4)
O5 0.075(5) 0.056(4) 0.056(4) 0.031(3) 0.027(4) 0.020(4)
C8 0.024(4) 0.040(4) 0.035(4) 0.013(4) 0.011(4) 0.009(3)
O1 0.033(3) 0.044(3) 0.046(4) 0.005(3) -0.005(3) 0.009(3)
C13 0.035(5) 0.042(5) 0.053(6) 0.016(4) 0.016(4) 0.012(4)
O2 0.039(4) 0.039(3) 0.070(4) 0.013(3) 0.015(3) 0.019(3)
C10 0.030(4) 0.034(4) 0.034(5) 0.007(4) -0.001(4) 0.006(4)
C5 0.071(7) 0.039(5) 0.044(5) 0.011(4) 0.021(5) 0.019(5)
C17 0.027(4) 0.040(4) 0.035(5) 0.013(4) 0.014(4) -0.002(4)
C15 0.070(7) 0.072(6) 0.056(6) 0.041(6) 0.034(6) 0.025(6)
C14 0.069(7) 0.054(6) 0.048(6) 0.013(5) 0.010(5) 0.026(5)
C12 0.033(4) 0.040(4) 0.037(5) 0.018(4) 0.012(4) 0.010(4)
C26 0.063(7) 0.077(7) 0.051(6) 0.027(6) 0.033(6) 0.005(6)
C4 0.084(8) 0.038(5) 0.049(6) 0.004(5) 0.019(6) 0.011(5)
C21 0.064(6) 0.039(5) 0.025(5) 0.002(4) -0.001(5) 0.008(5)
O3 0.055(4) 0.059(4) 0.046(4) 0.012(3) 0.007(3) 0.034(3)
C6 0.036(5) 0.029(4) 0.037(5) 0.008(4) 0.014(4) -0.002(3)
C16 0.066(7) 0.050(5) 0.047(6) 0.019(5) 0.004(5) 0.015(5)
C18 0.059(6) 0.038(4) 0.045(5) 0.020(4) 0.009(5) 0.015(4)
C23 0.061(6) 0.063(6) 0.049(6) 0.023(5) 0.027(5) 0.028(5)
C24 0.075(8) 0.082(8) 0.048(6) 0.003(6) 0.023(6) 0.028(6)
C3 0.073(8) 0.039(5) 0.049(6) 0.003(5) -0.002(6) 0.001(5)
O6 0.086(5) 0.045(3) 0.059(4) 0.025(3) 0.023(4) 0.027(4)
C20 0.033(5) 0.039(4) 0.046(5) 0.017(4) 0.005(4) 0.013(4)
C27 0.062(6) 0.052(5) 0.034(5) 0.007(5) 0.013(5) 0.019(5)
C19 0.049(5) 0.036(4) 0.045(5) 0.013(4) 0.011(4) 0.022(4)
C29 0.028(4) 0.042(4) 0.030(5) 0.013(4) 0.004(4) 0.008(4)
C28 0.062(6) 0.039(5) 0.029(5) 0.009(4) 0.009(5) 0.007(5)
C2 0.058(6) 0.053(6) 0.052(6) 0.013(5) -0.003(5) 0.006(5)
C25 0.059(7) 0.096(8) 0.056(7) 0.026(7) 0.022(6) 0.005(7)
S1 0.0584(17) 0.0661(15) 0.095(2) 0.0474(16) 0.0317(15) 0.0381(14)
O7 0.054(4) 0.048(4) 0.117(6) 0.031(4) 0.043(4) 0.026(3)
C31 0.066(7) 0.105(9) 0.099(9) 0.064(8) 0.035(7) 0.035(7)
C30 0.116(11) 0.080(8) 0.072(8) 0.033(7) 0.009(8) 0.034(8)

loop_
_atom_type_symbol
_atom_type_description
_atom_type_scat_dispersion_real
_atom_type_scat_dispersion_imag
_atom_type_scat_source
C C 0.0033 0.0016 'International Tables Vol C Tables 4.2.6.8 and 6.1.1.4'
H H 0.0000 0.0000 'International Tables Vol C Tables 4.2.6.8 and 6.1.1.4'
N N 0.0061 0.0033 'International Tables Vol C Tables 4.2.6.8 and 6.1.1.4'
O O 0.0106 0.0060 'International Tables Vol C Tables 4.2.6.8 and 6.1.1.4'
S S 0.1246 0.1234 'International Tables Vol C Tables 4.2.6.8 and 6.1.1.4'

loop_
_geom_angle_atom_site_label_1
_geom_angle_atom_site_label_2
_geom_angle_atom_site_label_3
_geom_angle
C6 C1 O1 122.2(7)
C6 C1 C2 122.0(8)
O1 C1 C2 115.7(8)
C20 C11 C12 120.1(7)
C20 C11 C10 117.9(7)
C12 C11 C10 122.0(7)
O2 C7 C8 119.5(8)
O2 C7 C6 121.9(7)
C8 C7 C6 118.5(8)
O3 C9 C8 126.3(8)
O3 C9 O1 113.8(7)
C8 C9 O1 119.8(7)
C21 O4 C20 117.7(6)
C27 C22 C23 118.4(9)
C27 C22 C21 117.1(8)
C23 C22 C21 124.3(8)
C27 O5 C28 123.2(7)
C7 C8 C9 120.8(8)
C7 C8 C10 121.9(7)
C9 C8 C10 117.2(7)
C1 O1 C9 119.7(6)
C12 C13 C14 120.2(8)
C29 C10 C8 109.9(6)
C29 C10 C11 110.9(6)
C8 C10 C11 113.9(6)
C4 C5 C6 120.0(10)
C18 C17 C16 120.6(8)
C18 C17 C12 121.4(7)
C16 C17 C12 118.0(8)
C16 C15 C14 117.4(9)
C13 C14 C15 121.0(9)
C13 C12 C17 120.2(7)
C13 C12 C11 122.4(7)
C17 C12 C11 117.4(7)
C27 C26 C25 119.0(10)
C3 C4 C5 121.4(10)
O4 C21 C29 123.6(8)
O4 C21 C22 113.6(8)
C29 C21 C22 122.7(8)
C1 C6 C5 117.0(8)
C1 C6 C7 118.8(7)
C5 C6 C7 124.2(8)
C15 C16 C17 123.1(8)
C19 C18 C17 120.6(7)
C24 C23 C22 118.7(9)
C23 C24 C25 123.6(11)
C4 C3 C2 120.2(10)
O4 C20 C11 125.8(7)
O4 C20 C19 114.3(7)
C11 C20 C19 119.9(8)
C26 C27 O5 116.4(9)
C26 C27 C22 122.8(9)
O5 C27 C22 120.7(8)
C18 C19 C20 120.5(7)
C21 C29 C10 122.7(7)
C21 C29 C28 117.3(8)
C10 C29 C28 119.6(7)
O6 C28 O5 118.3(8)
O6 C28 C29 123.0(9)
O5 C28 C29 118.6(8)
C3 C2 C1 119.2(10)
C24 C25 C26 117.3(10)
O7 S1 C31 105.9(5)
O7 S1 C30 108.0(6)
C31 S1 C30 98.0(5)

loop_
_geom_bond_atom_site_label_1
_geom_bond_atom_site_label_2
_geom_bond_distance
C1 C6 1.359(11)
C1 O1 1.380(9)
C1 C2 1.383(12)
C11 C20 1.388(11)
C11 C12 1.456(11)
C11 C10 1.548(10)
C7 O2 1.315(10)
C7 C8 1.384(11)
C7 C6 1.468(11)
C9 O3 1.218(9)
C9 C8 1.398(11)
C9 O1 1.405(9)
O4 C21 1.341(9)
O4 C20 1.354(10)
C22 C27 1.392(12)
C22 C23 1.393(12)
C22 C21 1.461(12)
O5 C27 1.372(10)
O5 C28 1.385(10)
C8 C10 1.503(10)
C13 C12 1.385(11)
C13 C14 1.389(12)
C10 C29 1.463(11)
C5 C4 1.372(13)
C5 C6 1.417(11)
C17 C18 1.389(11)
C17 C16 1.402(12)
C17 C12 1.414(10)
C15 C16 1.373(13)
C15 C14 1.422(12)
C26 C27 1.359(13)
C26 C25 1.405(15)
C4 C3 1.331(14)
C21 C29 1.379(11)
C18 C19 1.376(12)
C23 C24 1.355(13)
C24 C25 1.395(14)
C3 C2 1.372(14)
O6 C28 1.198(10)
C20 C19 1.419(10)
C29 C28 1.465(11)
S1 O7 1.503(7)
S1 C31 1.765(10)
S1 C30 1.778(12)

loop_
_geom_torsion_atom_site_label_1
_geom_torsion_atom_site_label_2
_geom_torsion_atom_site_label_3
_geom_torsion_atom_site_label_4
_geom_torsion
O2 C7 C8 C9 177.7(7)
C6 C7 C8 C9 -4.2(11)
O2 C7 C8 C10 -4.4(12)
C6 C7 C8 C10 173.7(7)
O3 C9 C8 C7 179.6(8)
O1 C9 C8 C7 4.7(11)
O3 C9 C8 C10 1.6(12)
O1 C9 C8 C10 -173.3(6)
C6 C1 O1 C9 0.7(11)
C2 C1 O1 C9 178.2(7)
O3 C9 O1 C1 -178.3(7)
C8 C9 O1 C1 -2.9(10)
C7 C8 C10 C29 -116.5(8)
C9 C8 C10 C29 61.5(9)
C7 C8 C10 C11 118.4(8)
C9 C8 C10 C11 -63.6(9)
C20 C11 C10 C29 -11.3(10)
C12 C11 C10 C29 170.5(7)
C20 C11 C10 C8 113.3(8)
C12 C11 C10 C8 -64.9(10)
C12 C13 C14 C15 0.7(13)
C16 C15 C14 C13 -0.4(14)
C14 C13 C12 C17 -0.5(12)
C14 C13 C12 C11 178.4(8)
C18 C17 C12 C13 -177.6(8)
C16 C17 C12 C13 0.1(11)
C18 C17 C12 C11 3.5(11)
C16 C17 C12 C11 -178.9(8)
C20 C11 C12 C13 179.2(8)
C10 C11 C12 C13 -2.6(12)
C20 C11 C12 C17 -1.9(11)
C10 C11 C12 C17 176.3(7)
C6 C5 C4 C3 2.5(14)
C20 O4 C21 C29 -2.7(11)
C20 O4 C21 C22 -179.3(7)
C27 C22 C21 O4 176.8(7)
C23 C22 C21 O4 1.5(12)
C27 C22 C21 C29 0.2(12)
C23 C22 C21 C29 -175.1(9)
O1 C1 C6 C5 -179.0(7)
C2 C1 C6 C5 3.6(12)
O1 C1 C6 C7 -0.3(11)
C2 C1 C6 C7 -177.6(8)
C4 C5 C6 C1 -2.6(12)
C4 C5 C6 C7 178.7(8)
O2 C7 C6 C1 -180.0(8)
C8 C7 C6 C1 2.0(11)
O2 C7 C6 C5 -1.3(13)
C8 C7 C6 C5 -179.3(8)
C14 C15 C16 C17 0.0(15)
C18 C17 C16 C15 177.9(9)
C12 C17 C16 C15 0.2(13)
C16 C17 C18 C19 179.7(8)
C12 C17 C18 C19 -2.7(13)
C27 C22 C23 C24 1.5(14)
C21 C22 C23 C24 176.7(9)
C22 C23 C24 C25 -2.0(16)
C5 C4 C3 C2 -3.4(16)
C21 O4 C20 C11 4.8(11)
C21 O4 C20 C19 -173.8(7)
C12 C11 C20 O4 -178.9(7)
C10 C11 C20 O4 2.9(12)
C12 C11 C20 C19 -0.4(12)
C10 C11 C20 C19 -178.7(7)
C25 C26 C27 O5 -179.5(9)
C25 C26 C27 C22 3.3(15)
C28 O5 C27 C26 176.5(8)
C28 O5 C27 C22 -6.2(13)
C23 C22 C27 C26 -2.2(14)
C21 C22 C27 C26 -177.8(9)
C23 C22 C27 O5 -179.3(9)
C21 C22 C27 O5 5.1(12)
C17 C18 C19 C20 0.2(13)
O4 C20 C19 C18 179.9(7)
C11 C20 C19 C18 1.3(12)
O4 C21 C29 C10 -7.4(13)
C22 C21 C29 C10 168.8(7)
O4 C21 C29 C28 179.3(7)
C22 C21 C29 C28 -4.4(12)
C8 C10 C29 C21 -113.1(9)
C11 C10 C29 C21 13.7(11)
C8 C10 C29 C28 60.0(9)
C11 C10 C29 C28 -173.2(7)
C27 O5 C28 O6 -178.4(8)
C27 O5 C28 C29 1.7(12)
C21 C29 C28 O6 -176.3(9)
C10 C29 C28 O6 10.2(13)
C21 C29 C28 O5 3.5(11)
C10 C29 C28 O5 -170.0(7)
C4 C3 C2 C1 4.2(15)
C6 C1 C2 C3 -4.5(13)
O1 C1 C2 C3 178.0(9)
C23 C24 C25 C26 3.0(16)
C27 C26 C25 C24 -3.5(15)
